data_7033782
loop_
_publ_author_name
'Goswami, Soumyabrata'
'Biswas, Soumava'
'Konar, Sanjit'

_publ_section_title
;
 Concomitant spin-canted antiferromagnetic ordering and proton conduction
 in homometallic and homoleptic coordination polymers.
;
_journal_issue 9
_journal_name_full 'Dalton transactions (Cambridge, England : 2003)'
_journal_page_first 3949
_journal_page_last 3953
_journal_paper_doi 10.1039/c4dt03575e
_journal_volume 44
_journal_year 2015
_chemical_formula_moiety 'C12 H11 Fe3 N9 O18, 0.075(O4), 6.201(O)'
_chemical_formula_sum 'C12 H11 Fe3 N9 O24.5'
_chemical_formula_weight 840.89
_space_group_crystal_system tetragonal
_space_group_IT_number 86
_space_group_name_Hall '-P 4bc'
_space_group_name_H-M_alt 'P 42/n'
_symmetry_space_group_name_Hall '-P 4bc'
_symmetry_space_group_name_H-M 'P 42/n :2'
_atom_sites_solution_hydrogens mixed
_audit_creation_method SHELXL-2014/6
_audit_update_record
;
2014-12-24 deposited with the CCDC.
2015-01-22 downloaded from the CCDC.
;
_cell_angle_alpha 90
_cell_angle_beta 90
_cell_angle_gamma 90
_cell_formula_units_Z 4
_cell_length_a 14.300(4)
_cell_length_b 14.300(4)
_cell_length_c 14.983(4)
_cell_measurement_temperature 307(2)
_cell_volume 3063.9(15)
_computing_cell_refinement 'Bruker Apex II'
_computing_data_collection 'Bruker Apex II'
_computing_data_reduction SAINT
_computing_molecular_graphics 'Mercury 3.3'
_computing_publication_material 'Shelxl 2014'
_computing_structure_refinement 'SHELXL-2014/6 (Sheldrick, 2014)'
_computing_structure_solution 'SHELXS-2014/6 (Sheldrick, 2014)'
_diffrn_ambient_temperature 307(2)
_diffrn_measured_fraction_theta_full 0.999
_diffrn_measured_fraction_theta_max 0.999
_diffrn_radiation_type MoK\a
_diffrn_radiation_wavelength 0.71073
_diffrn_reflns_av_R_equivalents 0.0249
_diffrn_reflns_av_unetI/netI 0.0191
_diffrn_reflns_Laue_measured_fraction_full 0.999
_diffrn_reflns_Laue_measured_fraction_max 0.999
_diffrn_reflns_limit_h_max 16
_diffrn_reflns_limit_h_min -17
_diffrn_reflns_limit_k_max 17
_diffrn_reflns_limit_k_min -16
_diffrn_reflns_limit_l_max 0
_diffrn_reflns_limit_l_min -17
_diffrn_reflns_number 10492
_diffrn_reflns_point_group_measured_fraction_full 0.999
_diffrn_reflns_point_group_measured_fraction_max 0.999
_diffrn_reflns_theta_full 25.000
_diffrn_reflns_theta_max 24.999
_diffrn_reflns_theta_min 2.430
_exptl_absorpt_coefficient_mu 1.513
_exptl_absorpt_correction_T_max 0.7459
_exptl_absorpt_correction_T_min 0.6225
_exptl_absorpt_correction_type multi-scan
_exptl_absorpt_process_details SADABS
_exptl_crystal_colour BROWN
_exptl_crystal_density_diffrn 1.823
_exptl_crystal_description BLOCK
_exptl_crystal_F_000 1680.1
_exptl_crystal_size_max 0.40
_exptl_crystal_size_mid 0.33
_exptl_crystal_size_min 0.29
_refine_diff_density_max 1.293
_refine_diff_density_min -0.517
_refine_diff_density_rms 0.093
_refine_ls_extinction_method none
_refine_ls_goodness_of_fit_ref 1.049
_refine_ls_hydrogen_treatment constr
_refine_ls_matrix_type full
_refine_ls_number_parameters 223
_refine_ls_number_reflns 2687
_refine_ls_number_restraints 0
_refine_ls_restrained_S_all 1.049
_refine_ls_R_factor_all 0.0646
_refine_ls_R_factor_gt 0.0521
_refine_ls_shift/su_max 0.000
_refine_ls_shift/su_mean 0.000
_refine_ls_structure_factor_coef Fsqd
_refine_ls_weighting_details 'w=1/[\s^2^(Fo^2^)+(0.0865P)^2^+5.5257P] where P=(Fo^2^+2Fc^2^)/3'
_refine_ls_weighting_scheme calc
_refine_ls_wR_factor_gt 0.1511
_refine_ls_wR_factor_ref 0.1593
_reflns_Friedel_coverage 0.000
_reflns_number_gt 2136
_reflns_number_total 2687
_reflns_threshold_expression 'I > 2\s(I)'
_cod_data_source_file c4dt03575e2.cif
_cod_data_source_block complex1
_cod_depositor_comments 'Adding full bibliography for 7033782--7033783.cif.'
_cod_original_cell_volume 3063.9(19)
_cod_original_formula_sum 'C12 H11 Fe3 N9 O24.50'
_cod_database_code 7033782
_shelx_space_group_comment
;
The symmetry employed for this shelxl refinement is uniquely defined
by the following loop, which should always be used as a source of
symmetry information in preference to the above space-group names.
They are only intended as comments.
;
_shelxl_version_number 2014/6

loop_
_space_group_symop_operation_xyz
'x, y, z'
'-y, x+1/2, z+1/2'
'-x+1/2, -y+1/2, z'
'y+1/2, -x, z+1/2'
'-x, -y, -z'
'y, -x-1/2, -z-1/2'
'x-1/2, y-1/2, -z'
'-y-1/2, x, -z-1/2'

loop_
_atom_site_label
_atom_site_type_symbol
_atom_site_fract_x
_atom_site_fract_y
_atom_site_fract_z
_atom_site_U_iso_or_equiv
_atom_site_adp_type
_atom_site_occupancy
_atom_site_site_symmetry_order
_atom_site_calc_flag
_atom_site_refinement_flags_posn
_atom_site_refinement_flags_adp
_atom_site_refinement_flags_occupancy
Fe2 Fe 0.57600(4) 0.34619(4) 0.25424(4) 0.0367(2) Uani 1 1 d . . .
Fe1 Fe 0.2500 0.2500 0.05939(8) 0.0567(3) Uani 1 2 d S T P
O1 O 0.2756(3) 0.4784(3) -0.0111(3) 0.0831(14) Uani 1 1 d . . .
O2 O 0.5243(3) 0.5624(2) 0.1548(3) 0.0691(11) Uani 1 1 d . . .
O3 O 0.3500(2) 0.1990(2) 0.1552(3) 0.0567(9) Uani 1 1 d . . .
O4 O 0.4790(2) 0.2369(2) 0.2305(2) 0.0479(8) Uani 1 1 d . . .
O5 O 0.6792(2) 0.2816(2) 0.33890(18) 0.0487(8) Uani 1 1 d . . .
O7 O 0.6037(2) 0.3107(2) 0.02652(19) 0.0520(8) Uani 1 1 d . . .
O11 O 0.6544(3) 0.4702(3) 0.2531(3) 0.0689(11) Uani 1 1 d . . .
H11A H 0.6746 0.4840 0.3067 0.103 Uiso 1 1 d R U .
H11B H 0.6204 0.5169 0.2343 0.103 Uiso 1 1 d R U .
N2 N 0.3413(2) 0.3678(2) 0.0797(2) 0.0429(9) Uani 1 1 d . . .
O15A O 0.1567(6) 0.3372(6) -0.0260(6) 0.067(2) Uiso 0.4835 1 d . . P
O15B O 0.1931(5) 0.3061(5) -0.0557(5) 0.0651(19) Uiso 0.5165 1 d . . P
O33 O 0.4949(3) 0.3865(3) 0.3679(2) 0.0717(11) Uani 1 1 d . . .
H33A H 0.5190 0.3637 0.4158 0.108 Uiso 1 1 d R U .
H33B H 0.4388 0.3655 0.3625 0.108 Uiso 1 1 d R U .
N1 N 0.4009(3) 0.5186(3) 0.0715(3) 0.0487(10) Uani 1 1 d . . .
H1 H 0.3992 0.5738 0.0486 0.058 Uiso 1 1 calc R U .
N3 N 0.4724(2) 0.4123(2) 0.1672(2) 0.0353(8) Uani 1 1 d . . .
N4 N 0.7500 0.2500 0.0277(3) 0.0607(17) Uani 1 2 d S T P
H4 H 0.7500 0.2500 -0.0297 0.073 Uiso 1 2 calc R U P
N5 N 0.6743(2) 0.2847(2) 0.1611(2) 0.0315(7) Uani 1 1 d . . .
C1 C 0.4082(3) 0.3529(3) 0.1381(3) 0.0356(9) Uani 1 1 d . . .
C2 C 0.3355(3) 0.4553(3) 0.0433(3) 0.0512(11) Uani 1 1 d . . .
C3 C 0.4684(3) 0.5005(3) 0.1329(3) 0.0445(10) Uani 1 1 d . . .
C4 C 0.4130(3) 0.2543(3) 0.1786(3) 0.0402(10) Uani 1 1 d . . .
C9 C 0.7500 0.2500 0.3008(3) 0.0376(13) Uani 1 2 d S T P
C10 C 0.7500 0.2500 0.1987(3) 0.0280(11) Uani 1 2 d S T P
C11 C 0.6718(3) 0.2836(3) 0.0688(3) 0.0393(10) Uani 1 1 d . . .
O20 O 0.0195(3) 0.2483(4) 0.8965(3) 0.0939(14) Uani 1 1 d . . .
O21A O 0.8499(12) 0.4587(14) 0.1693(13) 0.201(6) Uiso 0.5928 1 d . . P
O21B O 0.817(5) 0.534(5) 0.192(5) 0.45(3) Uiso 0.4072 1 d . . P
O22A O 0.9356(15) 0.4164(16) 0.0227(16) 0.237(9) Uiso 0.6152 1 d . . P
O22B O 0.911(3) 0.461(3) 0.063(3) 0.246(15) Uiso 0.3848 1 d . . P
O23A O 0.2500 0.2500 0.7500 0.32(7) Uiso 0.4013 4 d S . P
O23B O 0.309(9) 0.291(9) 0.757(6) 0.24(4) Uiso 0.1497 1 d . . P

loop_
_atom_site_aniso_label
_atom_site_aniso_U_11
_atom_site_aniso_U_22
_atom_site_aniso_U_33
_atom_site_aniso_U_23
_atom_site_aniso_U_13
_atom_site_aniso_U_12
Fe2 0.0322(4) 0.0440(4) 0.0339(4) -0.0003(2) -0.0007(2) 0.0046(2)
Fe1 0.0447(6) 0.0696(7) 0.0558(7) 0.000 0.000 -0.0245(5)
O1 0.063(2) 0.089(3) 0.097(3) 0.042(2) -0.042(2) -0.020(2)
O2 0.077(2) 0.0383(17) 0.092(3) 0.0126(18) -0.042(2) -0.0167(17)
O3 0.0433(17) 0.0398(17) 0.087(3) 0.0041(17) -0.0046(17) -0.0101(14)
O4 0.0420(17) 0.0421(17) 0.0594(19) 0.0104(15) -0.0009(15) 0.0004(13)
O5 0.0454(16) 0.081(2) 0.0199(14) 0.0009(14) 0.0042(12) 0.0218(15)
O7 0.0550(19) 0.073(2) 0.0284(15) 0.0072(14) -0.0112(14) 0.0153(16)
O11 0.073(3) 0.054(2) 0.080(3) -0.0002(17) -0.0330(19) -0.0073(18)
N2 0.0356(18) 0.046(2) 0.047(2) 0.0062(17) -0.0046(16) -0.0098(15)
O33 0.054(2) 0.107(3) 0.054(2) -0.010(2) 0.0044(17) 0.014(2)
N1 0.048(2) 0.041(2) 0.057(2) 0.0136(17) -0.0148(18) -0.0048(16)
N3 0.0331(17) 0.0312(16) 0.0414(19) 0.0015(14) -0.0029(15) 0.0007(13)
N4 0.061(4) 0.106(5) 0.015(2) 0.000 0.000 0.028(3)
N5 0.0346(17) 0.0412(18) 0.0188(15) 0.0011(13) -0.0002(13) 0.0024(13)
C1 0.0284(19) 0.042(2) 0.037(2) -0.0004(18) 0.0030(17) -0.0012(16)
C2 0.039(2) 0.063(3) 0.052(3) 0.014(2) -0.009(2) -0.005(2)
C3 0.043(2) 0.041(2) 0.050(3) 0.006(2) -0.006(2) -0.0015(19)
C4 0.034(2) 0.036(2) 0.051(2) 0.0033(19) 0.007(2) -0.0039(17)
C9 0.040(3) 0.053(3) 0.019(3) 0.000 0.000 0.008(3)
C10 0.030(3) 0.037(3) 0.018(3) 0.000 0.000 0.000(2)
C11 0.045(2) 0.050(2) 0.023(2) 0.0038(18) -0.0051(18) 0.0063(19)
O20 0.085(3) 0.109(4) 0.087(3) 0.022(3) -0.008(2) -0.011(3)

loop_
_atom_type_symbol
_atom_type_description
_atom_type_scat_dispersion_real
_atom_type_scat_dispersion_imag
_atom_type_scat_source
C C 0.0033 0.0016 'International Tables Vol C Tables 4.2.6.8 and 6.1.1.4'
H H 0.0000 0.0000 'International Tables Vol C Tables 4.2.6.8 and 6.1.1.4'
Fe Fe 0.3463 0.8444 'International Tables Vol C Tables 4.2.6.8 and 6.1.1.4'
N N 0.0061 0.0033 'International Tables Vol C Tables 4.2.6.8 and 6.1.1.4'
O O 0.0106 0.0060 'International Tables Vol C Tables 4.2.6.8 and 6.1.1.4'

loop_
_geom_angle_atom_site_label_1
_geom_angle_atom_site_label_2
_geom_angle_atom_site_label_3
_geom_angle
_geom_angle_site_symmetry_1
_geom_angle_site_symmetry_3
O11 Fe2 O4 166.30(13) . .
O11 Fe2 O33 93.93(17) . .
O4 Fe2 O33 88.70(15) . .
O11 Fe2 O5 90.04(14) . .
O4 Fe2 O5 103.36(13) . .
O33 Fe2 O5 91.04(13) . .
O11 Fe2 N5 89.48(15) . .
O4 Fe2 N5 91.00(12) . .
O33 Fe2 N5 166.76(14) . .
O5 Fe2 N5 76.15(12) . .
O11 Fe2 N3 89.53(13) . .
O4 Fe2 N3 77.03(12) . .
O33 Fe2 N3 89.50(13) . .
O5 Fe2 N3 179.33(12) . .
N5 Fe2 N3 103.33(12) . .
O15B Fe1 O15B 67.1(5) 3 .
O15B Fe1 N2 100.5(2) 3 .
O15B Fe1 N2 93.0(2) . .
O15B Fe1 N2 93.0(2) 3 3
O15B Fe1 N2 100.5(2) . 3
N2 Fe1 N2 163.8(2) . 3
O15B Fe1 O3 161.5(2) 3 3
O15B Fe1 O3 99.4(2) . 3
N2 Fe1 O3 92.49(13) . 3
N2 Fe1 O3 76.60(12) 3 3
O15B Fe1 O3 99.4(2) 3 .
O15B Fe1 O3 161.5(2) . .
N2 Fe1 O3 76.60(12) . .
N2 Fe1 O3 92.49(13) 3 .
O3 Fe1 O3 96.4(2) 3 .
O15B Fe1 O15A 21.5(2) 3 3
O15B Fe1 O15A 88.5(4) . 3
N2 Fe1 O15A 99.0(2) . 3
N2 Fe1 O15A 90.4(2) 3 3
O3 Fe1 O15A 165.7(2) 3 3
O3 Fe1 O15A 78.2(2) . 3
O15B Fe1 O15A 88.5(4) 3 .
O15B Fe1 O15A 21.5(2) . .
N2 Fe1 O15A 90.4(2) . .
N2 Fe1 O15A 99.0(2) 3 .
O3 Fe1 O15A 78.2(2) 3 .
O3 Fe1 O15A 165.7(2) . .
O15A Fe1 O15A 110.0(5) 3 .
C4 O3 Fe1 116.9(3) . .
C4 O4 Fe2 116.9(3) . .
C9 O5 Fe2 116.2(3) . .
Fe2 O11 H11A 111.1 . .
Fe2 O11 H11B 110.6 . .
H11A O11 H11B 107.9 . .
C1 N2 C2 117.3(4) . .
C1 N2 Fe1 114.1(3) . .
C2 N2 Fe1 128.5(3) . .
O15B O15A Fe1 68.1(8) . .
O15A O15B Fe1 90.4(9) . .
Fe2 O33 H33A 110.1 . .
Fe2 O33 H33B 109.6 . .
H33A O33 H33B 108.8 . .
C3 N1 C2 124.7(4) . .
C3 N1 H1 117.7 . .
C2 N1 H1 117.7 . .
C1 N3 C3 116.1(3) . .
C1 N3 Fe2 112.8(3) . .
C3 N3 Fe2 130.8(3) . .
C11 N4 C11 126.3(5) 3_655 .
C11 N4 H4 116.9 3_655 .
C11 N4 H4 116.9 . .
C10 N5 C11 116.3(3) . .
C10 N5 Fe2 114.3(3) . .
C11 N5 Fe2 129.2(3) . .
N2 C1 N3 128.3(4) . .
N2 C1 C4 116.3(3) . .
N3 C1 C4 115.4(3) . .
O1 C2 N2 123.6(4) . .
O1 C2 N1 120.3(4) . .
N2 C2 N1 116.1(4) . .
O2 C3 N1 120.2(4) . .
O2 C3 N3 122.3(4) . .
N1 C3 N3 117.5(4) . .
O4 C4 O3 126.4(4) . .
O4 C4 C1 117.6(3) . .
O3 C4 C1 116.0(4) . .
O5 C9 O5 125.5(5) 3_655 .
O5 C9 C10 117.2(2) 3_655 .
O5 C9 C10 117.2(2) . .
N5 C10 N5 129.5(5) . 3_655
N5 C10 C9 115.3(2) . .
N5 C10 C9 115.3(2) 3_655 .
O7 C11 N4 121.9(4) . .
O7 C11 N5 122.3(4) . .
N4 C11 N5 115.8(4) . .
O23B O23A O23B 168(9) . 3
O23B O23A O23B 90.6(10) . 8_657
O23B O23A O23B 90.6(10) 3 8_657
O23B O23A O23B 90.6(10) . 6_567
O23B O23A O23B 90.6(10) 3 6_567
O23B O23A O23B 168(9) 8_657 6_567
O23A O23B O23B 44.7(5) . 8_657
O23A O23B O23B 44.7(5) . 6_567
O23B O23B O23B 89(2) 8_657 6_567

loop_
_geom_bond_atom_site_label_1
_geom_bond_atom_site_label_2
_geom_bond_distance
_geom_bond_site_symmetry_2
Fe2 O11 2.098(4) .
Fe2 O4 2.121(3) .
Fe2 O33 2.140(4) .
Fe2 O5 2.154(3) .
Fe2 N5 2.167(3) .
Fe2 N3 2.189(3) .
Fe1 O15B 2.069(7) 3
Fe1 O15B 2.069(7) .
Fe1 N2 2.153(3) .
Fe1 N2 2.153(3) 3
Fe1 O3 2.154(4) 3
Fe1 O3 2.154(4) .
Fe1 O15A 2.230(8) 3
Fe1 O15A 2.230(8) .
O1 C2 1.227(6) .
O2 C3 1.236(5) .
O3 C4 1.249(5) .
O4 C4 1.247(5) .
O5 C9 1.247(4) .
O7 C11 1.225(5) .
O11 H11A 0.8749 .
O11 H11B 0.8742 .
N2 C1 1.314(5) .
N2 C2 1.367(6) .
O15A O15B 0.817(9) .
O33 H33A 0.8599 .
O33 H33B 0.8592 .
N1 C3 1.358(6) .
N1 C2 1.368(6) .
N1 H1 0.8600 .
N3 C1 1.324(5) .
N3 C3 1.363(5) .
N4 C11 1.363(5) 3_655
N4 C11 1.363(5) .
N4 H4 0.8600 .
N5 C10 1.317(4) .
N5 C11 1.383(5) .
C1 C4 1.537(6) .
C9 O5 1.247(4) 3_655
C9 C10 1.531(7) .
C10 N5 1.317(4) 3_655
O21A O21B 1.22(6) .
O22A O22B 0.95(4) .
O23A O23B 1.04(11) .
O23A O23B 1.04(11) 3
O23A O23B 1.04(11) 8_657
O23A O23B 1.04(11) 6_567
O23B O23B 1.47(15) 8_657
O23B O23B 1.47(15) 6_567

loop_
_geom_torsion_atom_site_label_1
_geom_torsion_atom_site_label_2
_geom_torsion_atom_site_label_3
_geom_torsion_atom_site_label_4
_geom_torsion
_geom_torsion_site_symmetry_1
_geom_torsion_site_symmetry_4
C2 N2 C1 N3 -0.2(7) . .
Fe1 N2 C1 N3 -177.2(3) . .
C2 N2 C1 C4 179.6(4) . .
Fe1 N2 C1 C4 2.6(5) . .
C3 N3 C1 N2 0.7(6) . .
Fe2 N3 C1 N2 -174.0(3) . .
C3 N3 C1 C4 -179.1(4) . .
Fe2 N3 C1 C4 6.2(4) . .
C1 N2 C2 O1 -179.1(5) . .
Fe1 N2 C2 O1 -2.6(8) . .
C1 N2 C2 N1 0.4(6) . .
Fe1 N2 C2 N1 176.9(3) . .
C3 N1 C2 O1 178.3(5) . .
C3 N1 C2 N2 -1.2(7) . .
C2 N1 C3 O2 -179.5(5) . .
C2 N1 C3 N3 1.7(7) . .
C1 N3 C3 O2 179.9(4) . .
Fe2 N3 C3 O2 -6.6(7) . .
C1 N3 C3 N1 -1.4(6) . .
Fe2 N3 C3 N1 172.1(3) . .
Fe2 O4 C4 O3 178.9(4) . .
Fe2 O4 C4 C1 -0.7(5) . .
Fe1 O3 C4 O4 -177.2(3) . .
Fe1 O3 C4 C1 2.3(5) . .
N2 C1 C4 O4 176.2(4) . .
N3 C1 C4 O4 -4.0(6) . .
N2 C1 C4 O3 -3.4(6) . .
N3 C1 C4 O3 176.4(4) . .
Fe2 O5 C9 O5 172.8(3) . 3_655
Fe2 O5 C9 C10 -7.2(3) . .
C11 N5 C10 N5 1.4(3) . 3_655
Fe2 N5 C10 N5 -173.8(2) . 3_655
C11 N5 C10 C9 -178.6(3) . .
Fe2 N5 C10 C9 6.2(2) . .
O5 C9 C10 N5 -179.4(2) 3_655 .
O5 C9 C10 N5 0.6(2) . .
O5 C9 C10 N5 0.6(2) 3_655 3_655
O5 C9 C10 N5 -179.4(2) . 3_655
C11 N4 C11 O7 -178.5(5) 3_655 .
C11 N4 C11 N5 1.3(2) 3_655 .
C10 N5 C11 O7 177.2(4) . .
Fe2 N5 C11 O7 -8.4(6) . .
C10 N5 C11 N4 -2.6(5) . .
Fe2 N5 C11 N4 171.7(2) . .
O23B O23A O23B O23B -96(5) 3 8_657
O23B O23A O23B O23B 168(9) 6_567 8_657
O23B O23A O23B O23B 96(5) 3 6_567
O23B O23A O23B O23B -168(9) 8_657 6_567
